data_7115601
loop_
_publ_author_name
'Komala Pandurangan'
'Jonathan A. Kitchen'
'Salvador Blasco'
'Francesca Paradisi'
'Thorfinnur Gunnlaugsson'

_publ_section_title
;
 Supramolecular pyridyl urea gels as soft matter with antibacterial
 properties against MRSA and/or E. coli
;
_journal_name_full Chem.Commun.
_journal_page_first 10819
_journal_paper_doi 10.1039/C4cc04028G
_journal_volume 50
_journal_year 2014
_chemical_formula_sum 'C12 H10 N4 O3'
_chemical_formula_weight 258.24
_chemical_name_systematic
; 
 ? 
;
_space_group_IT_number 61
_symmetry_cell_setting orthorhombic
_symmetry_space_group_name_Hall '-P 2ac 2ab'
_symmetry_space_group_name_H-M 'P b c a'
_atom_sites_solution_hydrogens geom
_atom_sites_solution_primary direct
_atom_sites_solution_secondary difmap
_audit_creation_method SHELXL-97
_cell_angle_alpha 90.00
_cell_angle_beta 90.00
_cell_angle_gamma 90.00
_cell_formula_units_Z 8
_cell_length_a 11.9799(18)
_cell_length_b 7.3695(13)
_cell_length_c 25.427(4)
_cell_measurement_reflns_used 2811
_cell_measurement_temperature 107(2)
_cell_measurement_theta_max 65.367
_cell_measurement_theta_min 7.268
_cell_volume 2244.8(6)
_computing_structure_refinement 'SHELXL-97 (Sheldrick, 2008)'
_computing_structure_solution 'SHELXS-97 (Sheldrick, 2008)'
_diffrn_ambient_temperature 107(2)
_diffrn_measured_fraction_theta_full 0.950
_diffrn_measured_fraction_theta_max 0.951
_diffrn_measurement_device_type 'Bruker APEX DUO'
_diffrn_measurement_method 'phi and omega scans'
_diffrn_radiation_monochromator graphite
_diffrn_radiation_source 'fine-focus sealed tube'
_diffrn_radiation_type CuK\a
_diffrn_radiation_wavelength 1.54178
_diffrn_reflns_av_R_equivalents 0.0445
_diffrn_reflns_av_sigmaI/netI 0.0454
_diffrn_reflns_limit_h_max 13
_diffrn_reflns_limit_h_min -13
_diffrn_reflns_limit_k_max 6
_diffrn_reflns_limit_k_min -7
_diffrn_reflns_limit_l_max 28
_diffrn_reflns_limit_l_min -25
_diffrn_reflns_number 6614
_diffrn_reflns_theta_full 64.99
_diffrn_reflns_theta_max 64.99
_diffrn_reflns_theta_min 7.27
_exptl_absorpt_coefficient_mu 0.958
_exptl_absorpt_correction_T_max 0.7527
_exptl_absorpt_correction_T_min 0.6030
_exptl_absorpt_correction_type multi-scan
_exptl_absorpt_process_details SADABS
_exptl_crystal_colour Yellow
_exptl_crystal_density_diffrn 1.528
_exptl_crystal_density_method 'not measured'
_exptl_crystal_description Rod
_exptl_crystal_F_000 1072
_exptl_crystal_size_max 0.45
_exptl_crystal_size_mid 0.08
_exptl_crystal_size_min 0.08
_refine_diff_density_max 0.189
_refine_diff_density_min -0.307
_refine_diff_density_rms 0.052
_refine_ls_extinction_method none
_refine_ls_goodness_of_fit_ref 1.092
_refine_ls_hydrogen_treatment mixed
_refine_ls_matrix_type full
_refine_ls_number_parameters 180
_refine_ls_number_reflns 1819
_refine_ls_number_restraints 0
_refine_ls_restrained_S_all 1.092
_refine_ls_R_factor_all 0.0407
_refine_ls_R_factor_gt 0.0354
_refine_ls_shift/su_max 0.000
_refine_ls_shift/su_mean 0.000
_refine_ls_structure_factor_coef Fsqd
_refine_ls_weighting_details 'calc w=1/[\s^2^(Fo^2^)+(0.0463P)^2^+0.6252P] where P=(Fo^2^+2Fc^2^)/3'
_refine_ls_weighting_scheme calc
_refine_ls_wR_factor_gt 0.0875
_refine_ls_wR_factor_ref 0.0921
_reflns_number_gt 1602
_reflns_number_total 1819
_reflns_threshold_expression >2sigma(I)
_cod_data_source_file c4cc04028g2.cif
_cod_data_source_block kp7
_cod_original_cell_volume 2244.9(6)
_cod_original_sg_symbol_H-M Pbca
_cod_database_code 7115601

loop_
_symmetry_equiv_pos_as_xyz
'x, y, z'
'-x+1/2, -y, z+1/2'
'-x, y+1/2, -z+1/2'
'x+1/2, -y+1/2, -z'
'-x, -y, -z'
'x-1/2, y, -z-1/2'
'x, -y-1/2, z-1/2'
'-x-1/2, y-1/2, z'

loop_
_atom_site_label
_atom_site_type_symbol
_atom_site_fract_x
_atom_site_fract_y
_atom_site_fract_z
_atom_site_U_iso_or_equiv
_atom_site_adp_type
_atom_site_occupancy
_atom_site_symmetry_multiplicity
_atom_site_calc_flag
_atom_site_refinement_flags
O1 O 0.83864(8) -0.02895(15) 0.36476(4) 0.0210(3) Uani 1 1 d .
O2 O 0.44944(9) 0.16829(18) 0.36272(5) 0.0302(3) Uani 1 1 d .
O3 O 0.42318(10) 0.39835(17) 0.41412(5) 0.0323(3) Uani 1 1 d .
N1 N 0.98303(10) -0.18406(18) 0.22083(5) 0.0206(3) Uani 1 1 d .
N2 N 0.72258(10) -0.11393(18) 0.29710(5) 0.0183(3) Uani 1 1 d .
H2X H 0.6517(19) -0.130(3) 0.2875(9) 0.038(6) Uiso 1 1 d .
N3 N 0.64820(11) 0.01159(18) 0.37084(5) 0.0191(3) Uani 1 1 d .
H3X H 0.5926(19) 0.022(3) 0.3498(9) 0.037(6) Uiso 1 1 d .
N4 N 0.47022(10) 0.25557(18) 0.40298(5) 0.0219(3) Uani 1 1 d .
C1 C 0.94033(12) -0.2693(2) 0.17903(6) 0.0205(4) Uani 1 1 d .
H1 H 0.9893 -0.3068 0.1517 0.025 Uiso 1 1 calc R
C2 C 0.82708(12) -0.3052(2) 0.17403(6) 0.0208(4) Uani 1 1 d .
H2 H 0.7990 -0.3657 0.1438 0.025 Uiso 1 1 calc R
C3 C 0.75634(12) -0.2513(2) 0.21371(6) 0.0192(4) Uani 1 1 d .
H3 H 0.6783 -0.2720 0.2107 0.023 Uiso 1 1 calc R
C4 C 0.79947(12) -0.1664(2) 0.25826(6) 0.0162(3) Uani 1 1 d .
C5 C 0.91440(12) -0.1350(2) 0.26015(6) 0.0186(3) Uani 1 1 d .
H5 H 0.9451 -0.0770 0.2902 0.022 Uiso 1 1 calc R
C6 C 0.74567(12) -0.0436(2) 0.34559(6) 0.0170(3) Uani 1 1 d .
C7 C 0.63886(12) 0.0679(2) 0.42266(6) 0.0168(3) Uani 1 1 d .
C8 C 0.71388(12) 0.0097(2) 0.46178(6) 0.0202(4) Uani 1 1 d .
H8 H 0.7748 -0.0661 0.4523 0.024 Uiso 1 1 calc R
C9 C 0.70078(13) 0.0605(2) 0.51353(6) 0.0218(4) Uani 1 1 d .
H9 H 0.7522 0.0173 0.5391 0.026 Uiso 1 1 calc R
C10 C 0.61382(13) 0.1739(2) 0.52930(6) 0.0222(4) Uani 1 1 d .
H10 H 0.6056 0.2072 0.5652 0.027 Uiso 1 1 calc R
C11 C 0.54008(12) 0.2366(2) 0.49196(6) 0.0202(4) Uani 1 1 d .
H11 H 0.4809 0.3155 0.5018 0.024 Uiso 1 1 calc R
C12 C 0.55255(12) 0.1841(2) 0.43969(6) 0.0178(3) Uani 1 1 d .

loop_
_atom_site_aniso_label
_atom_site_aniso_U_11
_atom_site_aniso_U_22
_atom_site_aniso_U_33
_atom_site_aniso_U_23
_atom_site_aniso_U_13
_atom_site_aniso_U_12
O1 0.0127(5) 0.0330(7) 0.0174(6) -0.0016(4) -0.0019(4) -0.0008(4)
O2 0.0195(6) 0.0481(8) 0.0231(7) -0.0038(5) -0.0060(5) 0.0084(5)
O3 0.0274(6) 0.0382(8) 0.0313(7) 0.0055(5) 0.0077(5) 0.0168(6)
N1 0.0142(6) 0.0296(8) 0.0181(7) 0.0015(5) 0.0015(5) 0.0004(5)
N2 0.0109(6) 0.0291(8) 0.0151(7) -0.0023(5) 0.0004(5) 0.0000(5)
N3 0.0121(6) 0.0296(8) 0.0156(7) -0.0024(5) -0.0026(5) 0.0032(5)
N4 0.0141(6) 0.0308(8) 0.0207(7) 0.0036(5) 0.0037(5) 0.0050(5)
C1 0.0174(7) 0.0268(9) 0.0172(8) 0.0010(6) 0.0031(6) 0.0030(6)
C2 0.0193(7) 0.0270(9) 0.0160(8) -0.0013(6) -0.0013(6) -0.0021(6)
C3 0.0137(7) 0.0252(10) 0.0186(8) 0.0015(6) -0.0006(6) -0.0014(6)
C4 0.0136(7) 0.0199(8) 0.0152(7) 0.0030(6) 0.0015(5) 0.0012(6)
C5 0.0138(7) 0.0256(8) 0.0166(8) -0.0006(6) -0.0004(5) -0.0005(6)
C6 0.0144(7) 0.0206(9) 0.0161(7) 0.0020(6) 0.0010(6) 0.0000(5)
C7 0.0146(7) 0.0189(8) 0.0169(8) -0.0005(6) 0.0002(5) -0.0023(6)
C8 0.0159(7) 0.0247(9) 0.0199(8) 0.0001(6) -0.0014(6) 0.0010(6)
C9 0.0189(7) 0.0278(9) 0.0187(8) 0.0022(6) -0.0040(6) -0.0029(6)
C10 0.0234(8) 0.0264(9) 0.0168(8) -0.0030(6) 0.0026(6) -0.0052(6)
C11 0.0179(7) 0.0208(9) 0.0218(8) -0.0008(6) 0.0049(6) -0.0029(6)
C12 0.0141(7) 0.0211(8) 0.0181(8) 0.0025(6) 0.0007(5) -0.0015(6)

loop_
_atom_type_symbol
_atom_type_description
_atom_type_scat_dispersion_real
_atom_type_scat_dispersion_imag
_atom_type_scat_source
C C 0.0181 0.0091 'International Tables Vol C Tables 4.2.6.8 and 6.1.1.4'
H H 0.0000 0.0000 'International Tables Vol C Tables 4.2.6.8 and 6.1.1.4'
N N 0.0311 0.0180 'International Tables Vol C Tables 4.2.6.8 and 6.1.1.4'
O O 0.0492 0.0322 'International Tables Vol C Tables 4.2.6.8 and 6.1.1.4'

loop_
_geom_angle_atom_site_label_1
_geom_angle_atom_site_label_2
_geom_angle_atom_site_label_3
_geom_angle
C1 N1 C5 118.95(13)
C6 N2 C4 127.32(12)
C6 N2 H2X 119.4(14)
C4 N2 H2X 113.2(14)
C7 N3 C6 126.38(13)
C7 N3 H3X 120.2(14)
C6 N3 H3X 112.9(15)
O3 N4 O2 123.07(13)
O3 N4 C12 118.27(14)
O2 N4 C12 118.65(13)
N1 C1 C2 122.44(14)
N1 C1 H1 118.8
C2 C1 H1 118.8
C3 C2 C1 118.67(14)
C3 C2 H2 120.7
C1 C2 H2 120.7
C2 C3 C4 119.82(13)
C2 C3 H3 120.1
C4 C3 H3 120.1
C3 C4 C5 117.89(13)
C3 C4 N2 116.87(13)
C5 C4 N2 125.21(14)
N1 C5 C4 122.19(14)
N1 C5 H5 118.9
C4 C5 H5 118.9
O1 C6 N2 125.38(13)
O1 C6 N3 123.70(14)
N2 C6 N3 110.92(12)
N3 C7 C8 121.94(13)
N3 C7 C12 122.19(13)
C8 C7 C12 115.86(13)
C9 C8 C7 121.31(14)
C9 C8 H8 119.3
C7 C8 H8 119.3
C8 C9 C10 121.52(14)
C8 C9 H9 119.2
C10 C9 H9 119.2
C11 C10 C9 118.85(14)
C11 C10 H10 120.6
C9 C10 H10 120.6
C10 C11 C12 119.73(14)
C10 C11 H11 120.1
C12 C11 H11 120.1
C11 C12 C7 122.72(14)
C11 C12 N4 116.00(13)
C7 C12 N4 121.28(13)

loop_
_geom_bond_atom_site_label_1
_geom_bond_atom_site_label_2
_geom_bond_distance
O1 C6 1.2206(18)
O2 N4 1.2344(18)
O3 N4 1.2267(18)
N1 C1 1.336(2)
N1 C5 1.344(2)
N2 C6 1.366(2)
N2 C4 1.4047(19)
N2 H2X 0.89(2)
N3 C7 1.386(2)
N3 C6 1.3933(19)
N3 H3X 0.86(2)
N4 C12 1.457(2)
C1 C2 1.388(2)
C1 H1 0.9500
C2 C3 1.376(2)
C2 H2 0.9500
C3 C4 1.393(2)
C3 H3 0.9500
C4 C5 1.397(2)
C5 H5 0.9500
C7 C8 1.407(2)
C7 C12 1.410(2)
C8 C9 1.377(2)
C8 H8 0.9500
C9 C10 1.394(2)
C9 H9 0.9500
C10 C11 1.377(2)
C10 H10 0.9500
C11 C12 1.392(2)
C11 H11 0.9500

loop_
_geom_hbond_atom_site_label_D
_geom_hbond_atom_site_label_H
_geom_hbond_atom_site_label_A
_geom_hbond_distance_DH
_geom_hbond_distance_HA
_geom_hbond_distance_DA
_geom_hbond_angle_DHA
_geom_hbond_site_symmetry_A
N2 H2X N1 0.89(2) 2.07(2) 2.9515(18) 169(2) 6_556
N3 H3X O2 0.86(2) 2.05(2) 2.6544(17) 126.6(19) .

loop_
_geom_torsion_atom_site_label_1
_geom_torsion_atom_site_label_2
_geom_torsion_atom_site_label_3
_geom_torsion_atom_site_label_4
_geom_torsion
C5 N1 C1 C2 1.7(2)
N1 C1 C2 C3 -0.2(2)
C1 C2 C3 C4 -1.4(2)
C2 C3 C4 C5 1.6(2)
C2 C3 C4 N2 179.63(14)
C6 N2 C4 C3 173.88(14)
C6 N2 C4 C5 -8.2(2)
C1 N1 C5 C4 -1.5(2)
C3 C4 C5 N1 -0.1(2)
N2 C4 C5 N1 -177.98(14)
C4 N2 C6 O1 -6.5(2)
C4 N2 C6 N3 173.07(14)
C7 N3 C6 O1 -8.9(2)
C7 N3 C6 N2 171.51(14)
C6 N3 C7 C8 -26.3(2)
C6 N3 C7 C12 154.93(15)
N3 C7 C8 C9 -177.16(14)
C12 C7 C8 C9 1.7(2)
C7 C8 C9 C10 -1.0(2)
C8 C9 C10 C11 -0.3(2)
C9 C10 C11 C12 0.9(2)
C10 C11 C12 C7 -0.2(2)
C10 C11 C12 N4 179.46(13)
N3 C7 C12 C11 177.76(14)
C8 C7 C12 C11 -1.1(2)
N3 C7 C12 N4 -1.9(2)
C8 C7 C12 N4 179.27(13)
O3 N4 C12 C11 25.29(19)
O2 N4 C12 C11 -153.32(14)
O3 N4 C12 C7 -155.01(14)
O2 N4 C12 C7 26.4(2)
